data_2015578
loop_
_publ_author_name
'Cobo, Debora'
'Quiroga, Jairo'
'Torre, Jos\'e M. de la'
'Cobo, Justo'
'Low, John N.'
'Glidewell, Christopher'

_publ_section_title
;
 Three substituted (<i>E</i>)-3-aryl-2-(thienyl)acrylonitriles:
 isolated molecules, simple hydrogen-bonded chains and hydrogen-bonded
 sheets
;
_journal_coeditor_code SK3037
_journal_issue 9
_journal_name_full 'Acta Crystallographica Section C'
_journal_page_first o550
_journal_page_last o553
_journal_paper_doi 10.1107/S0108270106026874
_journal_volume 62
_journal_year 2006
_chemical_formula_iupac 'C16 H15 N O3 S1'
_chemical_formula_moiety 'C16 H15 N O3 S1'
_chemical_formula_sum 'C16 H15 N O3 S'
_chemical_formula_weight 301.36
_chemical_name_systematic
;
(E)-2-(2-thienyl)-3-(3,4,5-trimethoxyphenyl)acrylonitrile
;
_space_group_IT_number 14
_symmetry_cell_setting monoclinic
_symmetry_space_group_name_Hall '-P 2ybc'
_symmetry_space_group_name_H-M 'P 1 21/c 1'
_atom_sites_solution_hydrogens geom
_atom_sites_solution_primary direct
_atom_sites_solution_secondary difmap
_cell_angle_alpha 90.00
_cell_angle_beta 91.510(2)
_cell_angle_gamma 90.00
_cell_formula_units_Z 4
_cell_length_a 22.5423(6)
_cell_length_b 8.4647(3)
_cell_length_c 7.4243(2)
_cell_measurement_reflns_used 3228
_cell_measurement_temperature 120(2)
_cell_measurement_theta_max 27.49
_cell_measurement_theta_min 3.62
_cell_volume 1416.17(7)
_computing_cell_refinement 'DENZO (Otwinowski & Minor, 1997) and COLLECT'
_computing_data_collection 'COLLECT (Nonius, 1999)'
_computing_data_reduction 'DENZO and COLLECT'
_computing_molecular_graphics 'PLATON (Spek, 2003)'
_computing_publication_material 'SHELXL97 and PRPKAPPA (Ferguson, 1999)'
_computing_structure_refinement 'OSCAIL (McArdle, 2003) and SHELXL97 (Sheldrick, 1997)'
_computing_structure_solution 'SIR2004 (Burla <i>et al.</i>,  2005)'
_diffrn_ambient_temperature 120(2)
_diffrn_detector_area_resol_mean 9.091
_diffrn_measured_fraction_theta_full 0.998
_diffrn_measured_fraction_theta_max 0.998
_diffrn_measurement_device_type 'Bruker Nonius KappaCCD area-detector'
_diffrn_measurement_method '\f and \w'
_diffrn_radiation_monochromator graphite
_diffrn_radiation_source 'Bruker Nonius FR591 rotating anode'
_diffrn_radiation_type 'Mo K\a'
_diffrn_radiation_wavelength 0.71073
_diffrn_reflns_av_R_equivalents 0.0414
_diffrn_reflns_av_sigmaI/netI 0.0369
_diffrn_reflns_limit_h_max 29
_diffrn_reflns_limit_h_min -29
_diffrn_reflns_limit_k_max 10
_diffrn_reflns_limit_k_min -10
_diffrn_reflns_limit_l_max 9
_diffrn_reflns_limit_l_min -9
_diffrn_reflns_number 17457
_diffrn_reflns_theta_full 27.49
_diffrn_reflns_theta_max 27.49
_diffrn_reflns_theta_min 3.62
_diffrn_standards_decay_% 0
_exptl_absorpt_coefficient_mu 0.238
_exptl_absorpt_correction_T_max 0.977
_exptl_absorpt_correction_T_min 0.920
_exptl_absorpt_correction_type multi-scan
_exptl_absorpt_process_details '(SADABS; Sheldrick, 2003)'
_exptl_crystal_colour colourless
_exptl_crystal_density_diffrn 1.413
_exptl_crystal_density_method 'not measured'
_exptl_crystal_description block
_exptl_crystal_F_000 632
_exptl_crystal_size_max 0.30
_exptl_crystal_size_mid 0.20
_exptl_crystal_size_min 0.10
_refine_diff_density_max 0.401
_refine_diff_density_min -0.425
_refine_ls_extinction_method none
_refine_ls_goodness_of_fit_ref 1.124
_refine_ls_hydrogen_treatment constr
_refine_ls_matrix_type full
_refine_ls_number_parameters 193
_refine_ls_number_reflns 3228
_refine_ls_number_restraints 0
_refine_ls_restrained_S_all 1.124
_refine_ls_R_factor_all 0.0558
_refine_ls_R_factor_gt 0.0382
_refine_ls_shift/su_max 0.001
_refine_ls_shift/su_mean 0.000
_refine_ls_structure_factor_coef Fsqd
_refine_ls_weighting_details 'w = 1/[\s^2^(Fo^2^)+(0.0648P)^2^+0.0444P] where P=(Fo^2^+2Fc^2^)/3'
_refine_ls_weighting_scheme calc
_refine_ls_wR_factor_gt 0.1046
_refine_ls_wR_factor_ref 0.1128
_reflns_number_gt 2538
_reflns_number_total 3228
_reflns_threshold_expression I>2\s(I)
_cod_data_source_file sk3037.cif
_cod_data_source_block I
_cod_original_sg_symbol_H-M 'P 21/c'
_cod_original_formula_sum 'C16 H15 N O3 S1'
_cod_database_code 2015578
_cod_database_fobs_code 2015578

loop_
_symmetry_equiv_pos_as_xyz
'x, y, z'
'-x, y+1/2, -z+1/2'
'-x, -y, -z'
'x, -y+1/2, z+1/2'

loop_
_atom_site_type_symbol
_atom_site_label
_atom_site_fract_x
_atom_site_fract_y
_atom_site_fract_z
_atom_site_U_iso_or_equiv
_atom_site_adp_type
_atom_site_calc_flag
_atom_site_refinement_flags
_atom_site_occupancy
S S1 0.365337(18) -0.03283(5) 0.35486(6) 0.02416(15) Uani d . 1
C C3 0.43017(7) 0.1966(2) 0.2500(2) 0.0224(4) Uani d . 1
C C4 0.46269(7) 0.0567(2) 0.2213(2) 0.0273(4) Uani d . 1
C C5 0.43338(7) -0.0758(2) 0.2709(2) 0.0275(4) Uani d . 1
C C2 0.37542(7) 0.16707(19) 0.3227(2) 0.0191(3) Uani d . 1
C C27 0.33118(7) 0.28406(18) 0.3742(2) 0.0182(3) Uani d . 1
C C271 0.35150(7) 0.4454(2) 0.3625(2) 0.0205(4) Uani d . 1
N N27 0.36949(6) 0.57108(17) 0.3475(2) 0.0285(4) Uani d . 1
C C17 0.27596(7) 0.24530(19) 0.4285(2) 0.0184(3) Uani d . 1
C C11 0.22779(6) 0.34124(19) 0.49727(19) 0.0174(3) Uani d . 1
C C12 0.23237(7) 0.5027(2) 0.5352(2) 0.0187(3) Uani d . 1
C C13 0.18419(7) 0.58327(18) 0.6037(2) 0.0176(3) Uani d . 1
O O13 0.18495(5) 0.73973(13) 0.64863(15) 0.0215(3) Uani d . 1
C C131 0.23604(7) 0.8279(2) 0.6012(2) 0.0233(4) Uani d . 1
C C14 0.13091(7) 0.50422(19) 0.6354(2) 0.0166(3) Uani d . 1
O O14 0.08350(5) 0.58386(12) 0.70614(14) 0.0195(3) Uani d . 1
C C141 0.05347(7) 0.6835(2) 0.5761(2) 0.0245(4) Uani d . 1
C C15 0.12678(6) 0.34192(19) 0.6026(2) 0.0168(3) Uani d . 1
O O15 0.07431(4) 0.27269(13) 0.64579(15) 0.0206(3) Uani d . 1
C C151 0.07015(7) 0.10541(19) 0.6219(2) 0.0236(4) Uani d . 1
C C16 0.17474(7) 0.26185(18) 0.5325(2) 0.0173(3) Uani d . 1
H H3 0.4443 0.2993 0.2226 0.027 Uiso calc R 1
H H4 0.5012 0.0554 0.1722 0.033 Uiso calc R 1
H H5 0.4488 -0.1797 0.2602 0.033 Uiso calc R 1
H H17 0.2671 0.1358 0.4201 0.022 Uiso calc R 1
H H12 0.2684 0.5573 0.5141 0.022 Uiso calc R 1
H H13A 0.2715 0.7802 0.6577 0.035 Uiso calc R 1
H H13B 0.2320 0.9370 0.6431 0.035 Uiso calc R 1
H H13C 0.2398 0.8271 0.4699 0.035 Uiso calc R 1
H H14A 0.0824 0.7522 0.5186 0.037 Uiso calc R 1
H H14C 0.0240 0.7484 0.6367 0.037 Uiso calc R 1
H H14B 0.0335 0.6177 0.4844 0.037 Uiso calc R 1
H H15A 0.0755 0.0793 0.4947 0.035 Uiso calc R 1
H H15B 0.0310 0.0690 0.6588 0.035 Uiso calc R 1
H H15C 0.1010 0.0532 0.6957 0.035 Uiso calc R 1
H H16 0.1716 0.1519 0.5082 0.021 Uiso calc R 1

loop_
_atom_site_aniso_label
_atom_site_aniso_U_11
_atom_site_aniso_U_22
_atom_site_aniso_U_33
_atom_site_aniso_U_12
_atom_site_aniso_U_13
_atom_site_aniso_U_23
S1 0.0187(2) 0.0200(2) 0.0340(3) 0.00169(16) 0.00617(18) 0.00149(17)
C3 0.0173(8) 0.0215(9) 0.0285(9) -0.0005(6) 0.0027(7) -0.0024(7)
C4 0.0155(9) 0.0281(10) 0.0385(11) 0.0004(7) 0.0062(7) -0.0056(8)
C5 0.0191(9) 0.0234(9) 0.0402(11) 0.0049(7) 0.0037(7) -0.0030(8)
C2 0.0166(8) 0.0193(8) 0.0213(8) 0.0007(6) -0.0011(6) -0.0017(6)
C27 0.0179(8) 0.0178(8) 0.0190(8) -0.0003(6) 0.0001(6) -0.0005(6)
C271 0.0155(8) 0.0248(10) 0.0214(9) 0.0035(6) 0.0045(6) 0.0006(7)
N27 0.0247(8) 0.0226(9) 0.0386(9) -0.0001(6) 0.0077(7) 0.0028(6)
C17 0.0180(8) 0.0170(8) 0.0202(8) -0.0001(6) 0.0011(6) -0.0016(6)
C11 0.0178(8) 0.0188(8) 0.0158(8) 0.0018(6) 0.0010(6) 0.0005(6)
C12 0.0164(8) 0.0200(8) 0.0199(8) -0.0014(6) 0.0021(6) -0.0003(6)
C13 0.0202(8) 0.0156(8) 0.0169(8) 0.0016(6) 0.0001(6) -0.0003(6)
O13 0.0200(6) 0.0166(6) 0.0282(6) -0.0010(4) 0.0056(5) -0.0038(5)
C131 0.0267(9) 0.0172(8) 0.0262(9) -0.0046(7) 0.0028(7) -0.0019(7)
C14 0.0165(8) 0.0176(8) 0.0156(8) 0.0033(6) 0.0020(6) -0.0002(6)
O14 0.0185(6) 0.0186(6) 0.0218(6) 0.0062(4) 0.0066(5) 0.0021(5)
C141 0.0213(8) 0.0228(9) 0.0296(9) 0.0059(7) 0.0023(7) 0.0050(7)
C15 0.0149(7) 0.0197(8) 0.0158(7) -0.0009(6) 0.0008(6) 0.0016(6)
O15 0.0153(6) 0.0181(6) 0.0287(6) -0.0016(4) 0.0057(5) -0.0018(5)
C151 0.0211(9) 0.0197(9) 0.0303(9) -0.0049(7) 0.0054(7) -0.0016(7)
C16 0.0195(8) 0.0150(8) 0.0174(8) 0.0011(6) 0.0004(6) -0.0015(6)

loop_
_atom_type_symbol
_atom_type_description
_atom_type_scat_dispersion_real
_atom_type_scat_dispersion_imag
_atom_type_scat_source
C C 0.0033 0.0016 'International Tables Vol C Tables 4.2.6.8 and 6.1.1.4'
H H 0.0000 0.0000 'International Tables Vol C Tables 4.2.6.8 and 6.1.1.4'
N N 0.0061 0.0033 'International Tables Vol C Tables 4.2.6.8 and 6.1.1.4'
O O 0.0106 0.0060 'International Tables Vol C Tables 4.2.6.8 and 6.1.1.4'
S S 0.1246 0.1234 'International Tables Vol C Tables 4.2.6.8 and 6.1.1.4'

loop_
_geom_angle_atom_site_label_1
_geom_angle_atom_site_label_2
_geom_angle_atom_site_label_3
_geom_angle
_geom_angle_publ_flag
C5 S1 C2 92.03(8) no
C2 C3 C4 112.32(15) no
C2 C3 H3 123.8 no
C4 C3 H3 123.8 no
C5 C4 C3 113.16(15) no
C5 C4 H4 123.4 no
C3 C4 H4 123.4 no
C4 C5 S1 111.79(13) no
C4 C5 H5 124.1 no
S1 C5 H5 124.1 no
C3 C2 C27 126.95(15) no
C3 C2 S1 110.71(12) no
C27 C2 S1 122.31(11) no
C17 C27 C271 122.75(14) no
C17 C27 C2 123.37(15) no
C271 C27 C2 113.88(13) no
N27 C271 C27 176.82(17) no
C27 C17 C11 131.72(15) no
C27 C17 H17 114.1 no
C11 C17 H17 114.1 no
C12 C11 C16 119.31(13) no
C12 C11 C17 124.24(14) no
C16 C11 C17 116.41(14) no
C13 C12 C11 119.90(14) no
C13 C12 H12 120.1 no
C11 C12 H12 120.1 no
O13 C13 C12 124.05(14) y
O13 C13 C14 115.33(13) y
C12 C13 C14 120.61(15) no
C13 O13 C131 116.92(12) no
O13 C131 H13A 109.5 no
O13 C131 H13B 109.5 no
H13A C131 H13B 109.5 no
O13 C131 H13C 109.5 no
H13A C131 H13C 109.5 no
H13B C131 H13C 109.5 no
O14 C14 C13 120.47(14) y
O14 C14 C15 119.86(13) y
C15 C14 C13 119.60(13) no
C14 O14 C141 112.76(11) no
O14 C141 H14A 109.5 no
O14 C141 H14C 109.5 no
H14A C141 H14C 109.5 no
O14 C141 H14B 109.5 no
H14A C141 H14B 109.5 no
H14C C141 H14B 109.5 no
O15 C15 C14 115.80(12) y
O15 C15 C16 124.47(14) y
C16 C15 C14 119.72(13) no
C15 O15 C151 116.76(12) no
O15 C151 H15A 109.5 no
O15 C151 H15B 109.5 no
H15A C151 H15B 109.5 no
O15 C151 H15C 109.5 no
H15A C151 H15C 109.5 no
H15B C151 H15C 109.5 no
C15 C16 C11 120.81(15) no
C15 C16 H16 119.6 no
C11 C16 H16 119.6 no

loop_
_geom_bond_atom_site_label_1
_geom_bond_atom_site_label_2
_geom_bond_distance
_geom_bond_publ_flag
S1 C5 1.7100(17) no
S1 C2 1.7248(17) no
C3 C2 1.383(2) no
C3 C4 1.412(2) no
C3 H3 0.95 no
C4 C5 1.357(2) no
C4 H4 0.95 no
C5 H5 0.95 no
C2 C27 1.463(2) no
C27 C17 1.359(2) no
C27 C271 1.443(2) y
C271 N27 1.145(2) y
C17 C11 1.459(2) no
C17 H17 0.95 no
C11 C12 1.399(2) no
C11 C16 1.402(2) no
C12 C13 1.390(2) no
C12 H12 0.95 no
C13 O13 1.3658(18) no
C13 C14 1.400(2) no
O13 C131 1.4243(17) no
C131 H13A 0.98 no
C131 H13B 0.98 no
C131 H13C 0.98 no
C14 O14 1.3792(17) no
C14 C15 1.398(2) no
O14 C141 1.4377(19) no
C141 H14A 0.98 no
C141 H14C 0.98 no
C141 H14B 0.98 no
C15 O15 1.3655(17) no
C15 C16 1.389(2) no
O15 C151 1.4299(19) no
C151 H15A 0.98 no
C151 H15B 0.98 no
C151 H15C 0.98 no
C16 H16 0.95 no

loop_
_geom_torsion_atom_site_label_1
_geom_torsion_atom_site_label_2
_geom_torsion_atom_site_label_3
_geom_torsion_atom_site_label_4
_geom_torsion
_geom_torsion_publ_flag
C2 C3 C4 C5 0.0(2) no
C3 C4 C5 S1 -0.2(2) no
C2 S1 C5 C4 0.32(15) no
C4 C3 C2 C27 178.10(15) no
C4 C3 C2 S1 0.26(18) no
C5 S1 C2 C3 -0.33(13) no
C5 S1 C2 C27 -178.29(14) no
C3 C2 C27 C17 173.35(16) no
S1 C2 C27 C17 -9.0(2) y
C3 C2 C27 C271 -6.7(2) no
S1 C2 C27 C271 170.92(12) no
C271 C27 C17 C11 -5.2(3) no
C2 C27 C17 C11 174.72(15) y
C27 C17 C11 C12 -5.5(3) y
C27 C17 C11 C16 176.90(16) no
C16 C11 C12 C13 -1.3(2) no
C17 C11 C12 C13 -178.78(14) no
C11 C12 C13 O13 178.39(14) no
C11 C12 C13 C14 0.0(2) no
C12 C13 O13 C131 7.9(2) y
C14 C13 O13 C131 -173.66(13) no
O13 C13 C14 O14 0.4(2) no
C12 C13 C14 O14 178.93(13) no
O13 C13 C14 C15 -176.66(13) no
C12 C13 C14 C15 1.8(2) no
C15 C14 O14 C141 -107.39(16) no
C13 C14 O14 C141 75.54(17) y
O14 C14 C15 O15 -0.3(2) no
C13 C14 C15 O15 176.77(13) no
O14 C14 C15 C16 -179.56(13) no
C13 C14 C15 C16 -2.5(2) no
C16 C15 O15 C151 2.2(2) y
C14 C15 O15 C151 -176.98(13) no
O15 C15 C16 C11 -177.93(13) no
C14 C15 C16 C11 1.2(2) no
C12 C11 C16 C15 0.6(2) no
C17 C11 C16 C15 178.35(13) no

loop_
_cod_related_entry_id
_cod_related_entry_database
_cod_related_entry_code
1 ChemSpider 30654048
